data_2228880
loop_
_publ_author_name
'Zhou, Yao-Yuan'
'Gu, Xiao-Bo'
'Jiang, Meng-Jun'
'Cai, Gang-Ming'

_publ_section_title
;
 3-(2-Fluorophenoxy)propanoic acid
;
_journal_coeditor_code SJ5066
_journal_issue 1
_journal_name_full 'Acta Crystallographica Section E'
_journal_page_first o121
_journal_paper_doi 10.1107/S1600536810049974
_journal_volume 67
_journal_year 2011
_chemical_formula_iupac 'C9 H9 F O3'
_chemical_formula_moiety 'C9 H9 F O3'
_chemical_formula_sum 'C9 H9 F O3'
_chemical_formula_weight 184.16
_chemical_name_systematic
;
3-(2-Fluorophenoxy)propanoic acid
;
_space_group_IT_number 14
_symmetry_cell_setting monoclinic
_symmetry_space_group_name_Hall '-P 2ybc'
_symmetry_space_group_name_H-M 'P 1 21/c 1'
_atom_sites_solution_hydrogens geom
_atom_sites_solution_primary direct
_atom_sites_solution_secondary difmap
_audit_creation_method SHELXL-97
_cell_angle_alpha 90.00
_cell_angle_beta 110.546(12)
_cell_angle_gamma 90.00
_cell_formula_units_Z 4
_cell_length_a 13.934(16)
_cell_length_b 4.974(5)
_cell_length_c 13.098(14)
_cell_measurement_reflns_used 2182
_cell_measurement_temperature 153(2)
_cell_measurement_theta_max 27.48
_cell_measurement_theta_min 3.12
_cell_volume 850.0(16)
_computing_cell_refinement 'CrystalClear (Rigaku, 2008)'
_computing_data_collection 'CrystalClear (Rigaku, 2008)'
_computing_data_reduction 'CrystalClear (Rigaku, 2008)'
_computing_molecular_graphics 'SHELXTL (Sheldrick, 2008)'
_computing_publication_material 'SHELXTL (Sheldrick, 2008)'
_computing_structure_refinement 'SHELXL97 (Sheldrick, 2008)'
_computing_structure_solution 'SHELXS97 (Sheldrick, 2008)'
_diffrn_ambient_temperature 153(2)
_diffrn_detector_area_resol_mean 28.5714
_diffrn_measured_fraction_theta_full 0.969
_diffrn_measured_fraction_theta_max 0.969
_diffrn_measurement_device_type 'Rigaku AFC10/Saturn724+'
_diffrn_measurement_method '\f and \w'
_diffrn_radiation_monochromator graphite
_diffrn_radiation_source 'Rotating Anode'
_diffrn_radiation_type MoK\a
_diffrn_radiation_wavelength 0.71073
_diffrn_reflns_av_R_equivalents 0.0704
_diffrn_reflns_av_sigmaI/netI 0.0474
_diffrn_reflns_limit_h_max 16
_diffrn_reflns_limit_h_min -16
_diffrn_reflns_limit_k_max 6
_diffrn_reflns_limit_k_min -6
_diffrn_reflns_limit_l_max 15
_diffrn_reflns_limit_l_min -15
_diffrn_reflns_number 5881
_diffrn_reflns_theta_full 25.49
_diffrn_reflns_theta_max 25.49
_diffrn_reflns_theta_min 3.12
_diffrn_standards_number 0
_exptl_absorpt_coefficient_mu 0.121
_exptl_absorpt_correction_T_max 0.9903
_exptl_absorpt_correction_T_min 0.9474
_exptl_absorpt_correction_type multi-scan
_exptl_absorpt_process_details '(CrystalClear; Rigaku, 2008)'
_exptl_crystal_colour colorless
_exptl_crystal_density_diffrn 1.439
_exptl_crystal_density_method 'not measured'
_exptl_crystal_description block
_exptl_crystal_F_000 384
_exptl_crystal_size_max 0.45
_exptl_crystal_size_mid 0.30
_exptl_crystal_size_min 0.08
_refine_diff_density_max 0.415
_refine_diff_density_min -0.380
_refine_ls_extinction_method none
_refine_ls_goodness_of_fit_ref 0.979
_refine_ls_hydrogen_treatment mixed
_refine_ls_matrix_type full
_refine_ls_number_parameters 122
_refine_ls_number_reflns 1518
_refine_ls_number_restraints 0
_refine_ls_restrained_S_all 0.979
_refine_ls_R_factor_all 0.1036
_refine_ls_R_factor_gt 0.0799
_refine_ls_shift/su_max_lt 0.001
_refine_ls_shift/su_mean 0.000
_refine_ls_structure_factor_coef Fsqd
_refine_ls_weighting_details 'calc w=1/[\s^2^(Fo^2^)+(0.0106P)^2^+5.6900P] where P=(Fo^2^+2Fc^2^)/3'
_refine_ls_weighting_scheme calc
_refine_ls_wR_factor_gt 0.1764
_refine_ls_wR_factor_ref 0.1890
_reflns_number_gt 1034
_reflns_number_total 1518
_reflns_threshold_expression I>2\s(I)
_cod_data_source_file sj5066.cif
_cod_data_source_block I
_cod_original_sg_symbol_H-M 'P 21/c'
_cod_database_code 2228880
_cod_database_fobs_code 2228880

loop_
_symmetry_equiv_pos_as_xyz
'x, y, z'
'-x, y+1/2, -z+1/2'
'-x, -y, -z'
'x, -y-1/2, z-1/2'

loop_
_atom_site_type_symbol
_atom_site_label
_atom_site_fract_x
_atom_site_fract_y
_atom_site_fract_z
_atom_site_U_iso_or_equiv
_atom_site_adp_type
_atom_site_calc_flag
_atom_site_refinement_flags
_atom_site_occupancy
_atom_site_disorder_assembly
_atom_site_disorder_group
F F1 0.1148(2) 0.0797(6) 0.0408(2) 0.0401(7) Uani d . 1 . .
O O1 0.2551(2) 0.4195(6) 0.1573(2) 0.0279(7) Uani d . 1 . .
O O2 0.4656(2) 0.4357(6) 0.1091(3) 0.0358(8) Uani d . 1 . .
O O3 0.4220(2) 0.7887(6) -0.0035(3) 0.0350(8) Uani d . 1 . .
C C8 0.3591(3) 0.7823(8) 0.1414(4) 0.0279(10) Uani d . 1 . .
H H8A 0.2946 0.8508 0.0873 0.034 Uiso calc R 1 . .
H H8B 0.3981 0.9392 0.1815 0.034 Uiso calc R 1 . .
C C6 0.2124(3) 0.2528(8) 0.2131(4) 0.0239(9) Uani d . 1 . .
C C5 0.2368(3) 0.2465(8) 0.3253(3) 0.0264(9) Uani d . 1 . .
H H5 0.2869 0.3663 0.3705 0.032 Uiso calc R 1 . .
C C1 0.1372(3) 0.0743(9) 0.1491(4) 0.0281(10) Uani d . 1 . .
C C3 0.1149(3) -0.1099(9) 0.3076(4) 0.0339(11) Uani d . 1 . .
H H3 0.0820 -0.2334 0.3399 0.041 Uiso calc R 1 . .
C C9 0.4201(3) 0.6507(8) 0.0816(4) 0.0279(10) Uani d . 1 . .
C C7 0.3327(3) 0.6037(8) 0.2214(4) 0.0288(10) Uani d . 1 . .
H H7A 0.3941 0.5042 0.2677 0.035 Uiso calc R 1 . .
H H7B 0.3064 0.7129 0.2691 0.035 Uiso calc R 1 . .
C C4 0.1878(3) 0.0641(9) 0.3721(4) 0.0301(10) Uani d . 1 . .
H H4 0.2050 0.0603 0.4490 0.036 Uiso calc R 1 . .
C C2 0.0898(3) -0.1050(9) 0.1967(4) 0.0304(10) Uani d . 1 . .
H H2 0.0395 -0.2255 0.1523 0.036 Uiso calc R 1 . .
H H4O 0.462(5) 0.712(14) -0.037(5) 0.08(2) Uiso d . 1 . .

loop_
_atom_site_aniso_label
_atom_site_aniso_U_11
_atom_site_aniso_U_22
_atom_site_aniso_U_33
_atom_site_aniso_U_12
_atom_site_aniso_U_13
_atom_site_aniso_U_23
F1 0.0365(15) 0.0424(16) 0.0402(16) -0.0105(12) 0.0121(12) 0.0004(13)
O1 0.0313(15) 0.0225(15) 0.0344(17) -0.0050(12) 0.0170(13) 0.0010(13)
O2 0.0391(18) 0.0272(16) 0.052(2) 0.0124(14) 0.0289(16) 0.0122(15)
O3 0.0405(18) 0.0250(16) 0.050(2) 0.0084(14) 0.0291(16) 0.0076(15)
C8 0.029(2) 0.0163(19) 0.044(3) -0.0018(17) 0.0197(19) -0.0018(18)
C6 0.024(2) 0.0166(19) 0.036(2) 0.0033(15) 0.0168(17) 0.0019(17)
C5 0.032(2) 0.019(2) 0.030(2) 0.0035(16) 0.0134(18) -0.0005(17)
C1 0.024(2) 0.025(2) 0.037(3) 0.0029(17) 0.0131(18) 0.0024(19)
C3 0.033(2) 0.025(2) 0.057(3) 0.0042(18) 0.031(2) 0.009(2)
C9 0.027(2) 0.020(2) 0.041(3) -0.0025(17) 0.0175(19) 0.0010(19)
C7 0.034(2) 0.017(2) 0.043(3) 0.0003(17) 0.023(2) -0.0049(19)
C4 0.033(2) 0.026(2) 0.035(2) 0.0088(18) 0.0168(19) 0.0066(19)
C2 0.022(2) 0.025(2) 0.045(3) 0.0006(17) 0.0131(19) 0.006(2)

loop_
_atom_type_symbol
_atom_type_description
_atom_type_scat_dispersion_real
_atom_type_scat_dispersion_imag
_atom_type_scat_source
C C 0.0033 0.0016 'International Tables Vol C Tables 4.2.6.8 and 6.1.1.4'
H H 0.0000 0.0000 'International Tables Vol C Tables 4.2.6.8 and 6.1.1.4'
O O 0.0106 0.0060 'International Tables Vol C Tables 4.2.6.8 and 6.1.1.4'
F F 0.0171 0.0103 'International Tables Vol C Tables 4.2.6.8 and 6.1.1.4'

loop_
_geom_angle_atom_site_label_1
_geom_angle_atom_site_label_2
_geom_angle_atom_site_label_3
_geom_angle_site_symmetry_1
_geom_angle_site_symmetry_3
_geom_angle
_geom_angle_publ_flag
C6 O1 C7 . . 116.8(3) ?
C9 O3 H4O . . 113(4) ?
C9 C8 C7 . . 115.3(3) ?
C9 C8 H8A . . 108.4 ?
C7 C8 H8A . . 108.4 ?
C9 C8 H8B . . 108.4 ?
C7 C8 H8B . . 108.4 ?
H8A C8 H8B . . 107.5 ?
O1 C6 C5 . . 126.0(4) ?
O1 C6 C1 . . 115.9(4) ?
C5 C6 C1 . . 118.2(4) ?
C6 C5 C4 . . 120.2(4) ?
C6 C5 H5 . . 119.9 ?
C4 C5 H5 . . 119.9 ?
F1 C1 C2 . . 121.3(4) ?
F1 C1 C6 . . 117.8(4) ?
C2 C1 C6 . . 120.9(4) ?
C2 C3 C4 . . 119.9(4) ?
C2 C3 H3 . . 120.0 ?
C4 C3 H3 . . 120.0 ?
O2 C9 O3 . . 122.7(4) ?
O2 C9 C8 . . 123.8(4) ?
O3 C9 C8 . . 113.5(4) ?
O1 C7 C8 . . 106.5(4) ?
O1 C7 H7A . . 110.4 ?
C8 C7 H7A . . 110.4 ?
O1 C7 H7B . . 110.4 ?
C8 C7 H7B . . 110.4 ?
H7A C7 H7B . . 108.6 ?
C3 C4 C5 . . 120.5(4) ?
C3 C4 H4 . . 119.8 ?
C5 C4 H4 . . 119.8 ?
C3 C2 C1 . . 120.3(4) ?
C3 C2 H2 . . 119.8 ?
C1 C2 H2 . . 119.8 ?

loop_
_geom_bond_atom_site_label_1
_geom_bond_atom_site_label_2
_geom_bond_site_symmetry_2
_geom_bond_distance
_geom_bond_publ_flag
F1 C1 . 1.342(5) ?
O1 C6 . 1.372(5) ?
O1 C7 . 1.441(5) ?
O2 C9 . 1.231(5) ?
O3 C9 . 1.317(5) ?
O3 H4O . 0.90(7) ?
C8 C9 . 1.494(6) ?
C8 C7 . 1.515(6) ?
C8 H8A . 0.9900 ?
C8 H8B . 0.9900 ?
C6 C5 . 1.387(6) ?
C6 C1 . 1.405(6) ?
C5 C4 . 1.399(6) ?
C5 H5 . 0.9500 ?
C1 C2 . 1.381(6) ?
C3 C2 . 1.370(7) ?
C3 C4 . 1.376(7) ?
C3 H3 . 0.9500 ?
C7 H7A . 0.9900 ?
C7 H7B . 0.9900 ?
C4 H4 . 0.9500 ?
C2 H2 . 0.9500 ?

loop_
_geom_hbond_atom_site_label_D
_geom_hbond_atom_site_label_H
_geom_hbond_atom_site_label_A
_geom_hbond_site_symmetry_A
_geom_hbond_distance_DH
_geom_hbond_distance_HA
_geom_hbond_distance_DA
_geom_hbond_angle_DHA
_geom_hbond_publ_flag
O3 H4O O2 3_665 0.91(7) 1.77(7) 2.671(6) 177(7) yes
C4 H4 O1 5_555 0.95 2.57 3.519(7) 176 yes

loop_
_geom_torsion_atom_site_label_1
_geom_torsion_atom_site_label_2
_geom_torsion_atom_site_label_3
_geom_torsion_atom_site_label_4
_geom_torsion_site_symmetry_1
_geom_torsion_site_symmetry_2
_geom_torsion_site_symmetry_3
_geom_torsion_site_symmetry_4
_geom_torsion
_geom_torsion_publ_flag
C7 O1 C6 C5 . . . . 0.3(6) ?
C7 O1 C6 C1 . . . . -179.8(3) ?
O1 C6 C5 C4 . . . . -179.4(4) ?
C1 C6 C5 C4 . . . . 0.7(6) ?
O1 C6 C1 F1 . . . . 0.8(5) ?
C5 C6 C1 F1 . . . . -179.3(3) ?
O1 C6 C1 C2 . . . . 179.2(4) ?
C5 C6 C1 C2 . . . . -0.9(6) ?
C7 C8 C9 O2 . . . . -15.4(6) ?
C7 C8 C9 O3 . . . . 165.5(4) ?
C6 O1 C7 C8 . . . . -174.2(3) ?
C9 C8 C7 O1 . . . . -72.7(5) ?
C2 C3 C4 C5 . . . . -0.1(6) ?
C6 C5 C4 C3 . . . . -0.2(6) ?
C4 C3 C2 C1 . . . . -0.1(6) ?
F1 C1 C2 C3 . . . . 179.0(4) ?
C6 C1 C2 C3 . . . . 0.6(6) ?

loop_
_cod_related_entry_id
_cod_related_entry_database
_cod_related_entry_code
1 ChemSpider 1264341
